data_7031517
loop_
_publ_author_name
'Kong, Wei-Li'
'Chai, Zuo-Yun'
'Wang, Zhong-Xia'

_publ_section_title
;
 Synthesis of N,N,O-chelate zinc and aluminum complexes and their
 catalysis in the ring-opening polymerization of \e-caprolactone and
 rac-lactide.
;
_journal_issue 38
_journal_name_full 'Dalton transactions (Cambridge, England : 2003)'
_journal_page_first 14470
_journal_page_last 14480
_journal_paper_doi 10.1039/c4dt01364f
_journal_volume 43
_journal_year 2014
_chemical_formula_sum 'C40 H42 N6 O2 Zn2'
_chemical_formula_weight 769.54
_chemical_name_systematic
; 
 ? 
;
_space_group_IT_number 88
_symmetry_cell_setting tetragonal
_symmetry_space_group_name_Hall '-I 4ad'
_symmetry_space_group_name_H-M 'I 41/a :2'
_atom_sites_solution_hydrogens geom
_atom_sites_solution_primary direct
_atom_sites_solution_secondary difmap
_audit_creation_method SHELXL-97
_cell_angle_alpha 90.00
_cell_angle_beta 90.00
_cell_angle_gamma 90.00
_cell_formula_units_Z 16
_cell_length_a 19.1147(18)
_cell_length_b 19.1147(18)
_cell_length_c 41.280(4)
_cell_measurement_reflns_used 2453
_cell_measurement_temperature 298(2)
_cell_measurement_theta_max 15.955
_cell_measurement_theta_min 2.491
_cell_volume 15083(2)
_computing_cell_refinement 'Bruker SMART'
_computing_data_collection 'Bruker SMART'
_computing_data_reduction 'Bruker SHELXTL'
_computing_molecular_graphics 'Bruker SHELXTL'
_computing_publication_material 'Bruker SHELXTL'
_computing_structure_refinement 'SHELXL-97 (Sheldrick, 1997)'
_computing_structure_solution 'SHELXS-97 (Sheldrick, 1990)'
_diffrn_ambient_temperature 298(2)
_diffrn_measured_fraction_theta_full 0.999
_diffrn_measured_fraction_theta_max 0.999
_diffrn_measurement_device_type 'CCD area detector'
_diffrn_measurement_method 'phi and omega scans'
_diffrn_radiation_monochromator graphite
_diffrn_radiation_source 'fine-focus sealed tube'
_diffrn_radiation_type MoK\a
_diffrn_radiation_wavelength 0.71073
_diffrn_reflns_av_R_equivalents 0.1220
_diffrn_reflns_av_sigmaI/netI 0.1539
_diffrn_reflns_limit_h_max 22
_diffrn_reflns_limit_h_min -19
_diffrn_reflns_limit_k_max 21
_diffrn_reflns_limit_k_min -22
_diffrn_reflns_limit_l_max 27
_diffrn_reflns_limit_l_min -49
_diffrn_reflns_number 31590
_diffrn_reflns_theta_full 25.02
_diffrn_reflns_theta_max 25.02
_diffrn_reflns_theta_min 2.13
_exptl_absorpt_coefficient_mu 1.314
_exptl_absorpt_correction_T_max 0.7608
_exptl_absorpt_correction_T_min 0.6785
_exptl_absorpt_correction_type multi-scan
_exptl_absorpt_process_details sadabs
_exptl_crystal_colour yellow
_exptl_crystal_density_diffrn 1.356
_exptl_crystal_density_method 'not measured'
_exptl_crystal_F_000 6400
_exptl_crystal_size_max 0.32
_exptl_crystal_size_mid 0.25
_exptl_crystal_size_min 0.22
_refine_diff_density_max 0.393
_refine_diff_density_min -0.413
_refine_diff_density_rms 0.057
_refine_ls_extinction_method none
_refine_ls_goodness_of_fit_ref 1.052
_refine_ls_hydrogen_treatment mixed
_refine_ls_matrix_type full
_refine_ls_number_parameters 477
_refine_ls_number_reflns 6653
_refine_ls_number_restraints 0
_refine_ls_restrained_S_all 1.052
_refine_ls_R_factor_all 0.2436
_refine_ls_R_factor_gt 0.0666
_refine_ls_shift/su_max 0.001
_refine_ls_shift/su_mean 0.000
_refine_ls_structure_factor_coef Fsqd
_refine_ls_weighting_details 'calc w=1/[\s^2^(Fo^2^)+(0.0495P)^2^+0.0000P] where P=(Fo^2^+2Fc^2^)/3'
_refine_ls_weighting_scheme calc
_refine_ls_wR_factor_gt 0.1454
_refine_ls_wR_factor_ref 0.1764
_reflns_number_gt 1663
_reflns_number_total 6653
_reflns_threshold_expression >2sigma(I)
_cod_data_source_file c4dt01364f2.cif
_cod_data_source_block 101211b
_cod_depositor_comments
;
The following automatic conversions were performed:

'_symmetry_cell_setting' value 'Tetragonal' changed to 'tetragonal'
according to
/usr/data/users/saulius/crontab/automatic-downloads/rss-feeds/RSC/lib/dictionaries/cif_core.dic
dictionary named 'cif_core.dic' version 2.4.2 from 2011-04-26.

Automatic conversion script
Id: cif_fix_values 2281 2013-09-26 08:29:07Z andrius 

 Adding full bibliography for 7031517--7031520.cif.
;
_cod_original_cell_volume 15082(2)
_cod_original_sg_symbol_H-M I4(1)/a
_cod_database_code 7031517

loop_
_symmetry_equiv_pos_as_xyz
'x, y, z'
'-x+1/2, -y, z+1/2'
'-y+3/4, x+1/4, z+1/4'
'y+3/4, -x+3/4, z+3/4'
'x+1/2, y+1/2, z+1/2'
'-x+1, -y+1/2, z+1'
'-y+5/4, x+3/4, z+3/4'
'y+5/4, -x+5/4, z+5/4'
'-x, -y, -z'
'x-1/2, y, -z-1/2'
'y-3/4, -x-1/4, -z-1/4'
'-y-3/4, x-3/4, -z-3/4'
'-x+1/2, -y+1/2, -z+1/2'
'x, y+1/2, -z'
'y-1/4, -x+1/4, -z+1/4'
'-y-1/4, x-1/4, -z-1/4'

loop_
_atom_site_label
_atom_site_type_symbol
_atom_site_fract_x
_atom_site_fract_y
_atom_site_fract_z
_atom_site_U_iso_or_equiv
_atom_site_adp_type
_atom_site_occupancy
_atom_site_symmetry_multiplicity
_atom_site_calc_flag
_atom_site_refinement_flags
_atom_site_disorder_assembly
_atom_site_disorder_group
Zn1 Zn 0.14832(5) 0.61295(6) 0.07018(3) 0.1170(5) Uani 1 1 d . . .
Zn2 Zn 0.27010(5) 0.51407(7) 0.11493(2) 0.1252(5) Uani 1 1 d . . .
N1 N 0.1363(10) 0.5188(5) 0.0391(2) 0.111(3) Uani 1 1 d . . .
N2 N 0.0239(9) 0.5137(10) 0.0590(3) 0.129(3) Uani 1 1 d . . .
N3 N 0.0408(6) 0.5747(10) 0.0754(4) 0.133(3) Uani 1 1 d . . .
N4 N 0.1696(6) 0.4678(8) 0.1151(3) 0.122(3) Uani 1 1 d . A .
N5 N 0.1350(6) 0.5678(10) 0.1437(4) 0.146(5) Uani 1 1 d . A .
N6 N 0.1566(6) 0.6166(11) 0.1245(3) 0.141(4) Uani 1 1 d . A .
O1 O 0.2490(3) 0.5748(3) 0.07536(16) 0.121(2) Uani 1 1 d . A .
O2 O 0.3106(3) 0.4339(4) 0.09123(15) 0.112(2) Uani 1 1 d . A .
C1 C 0.0751(12) 0.4902(9) 0.0383(4) 0.122(4) Uani 1 1 d . . .
C2 C 0.0580(8) 0.4351(9) 0.0152(5) 0.139(4) Uani 1 1 d . . .
H2 H 0.0147 0.4130 0.0143 0.166 Uiso 1 1 calc R . .
C3 C 0.1119(13) 0.4197(7) -0.0048(3) 0.130(4) Uani 1 1 d . . .
H3 H 0.1037 0.3861 -0.0206 0.156 Uiso 1 1 calc R . .
C4 C 0.1731(10) 0.4469(9) -0.0041(3) 0.127(4) Uani 1 1 d . . .
H4 H 0.2068 0.4332 -0.0190 0.153 Uiso 1 1 calc R . .
C5 C 0.1896(10) 0.4998(8) 0.0205(4) 0.120(4) Uani 1 1 d . . .
C6 C 0.2567(8) 0.5272(6) 0.0226(3) 0.115(4) Uani 1 1 d . A .
H6 H 0.2849 0.5224 0.0044 0.138 Uiso 1 1 calc R . .
C7 C 0.2858(8) 0.5604(7) 0.0487(4) 0.123(4) Uani 1 1 d . . .
C8 C 0.3600(10) 0.5835(11) 0.0507(5) 0.139(4) Uani 1 1 d . A .
C9 C 0.4099(14) 0.5501(7) 0.0332(4) 0.162(5) Uani 1 1 d . . .
H9 H 0.3973 0.5141 0.0192 0.194 Uiso 1 1 calc R A .
C10 C 0.4816(13) 0.5701(12) 0.0362(5) 0.181(6) Uani 1 1 d . A .
H10 H 0.5169 0.5475 0.0248 0.217 Uiso 1 1 calc R . .
C11 C 0.4946(12) 0.6211(12) 0.0557(6) 0.173(7) Uani 1 1 d . . .
H11 H 0.5409 0.6356 0.0571 0.208 Uiso 1 1 calc R A .
C12 C 0.4489(15) 0.6553(9) 0.0742(4) 0.184(6) Uani 1 1 d . A .
H12 H 0.4630 0.6908 0.0881 0.220 Uiso 1 1 calc R . .
C13 C 0.3772(11) 0.6351(11) 0.0716(4) 0.155(5) Uani 1 1 d . . .
H13 H 0.3431 0.6569 0.0841 0.186 Uiso 1 1 calc R A .
C14 C -0.0770(6) 0.4293(7) 0.0564(3) 0.189(6) Uani 1 1 d . . .
H14A H -0.1223 0.4238 0.0661 0.284 Uiso 1 1 calc R . .
H14B H -0.0480 0.3902 0.0621 0.284 Uiso 1 1 calc R . .
H14C H -0.0818 0.4315 0.0333 0.284 Uiso 1 1 calc R . .
C15 C -0.0451(13) 0.4932(10) 0.0680(5) 0.138(5) Uani 1 1 d . . .
C16 C -0.0651(10) 0.5423(14) 0.0884(5) 0.143(5) Uani 1 1 d . . .
H16 H -0.1089 0.5434 0.0983 0.172 Uiso 1 1 calc R . .
C17 C -0.0153(14) 0.5906(10) 0.0935(4) 0.145(5) Uani 1 1 d . . .
C18 C -0.0136(6) 0.6526(7) 0.1143(3) 0.176(5) Uani 1 1 d . . .
H18A H -0.0269 0.6397 0.1359 0.264 Uiso 1 1 calc R . .
H18B H -0.0456 0.6870 0.1062 0.264 Uiso 1 1 calc R . .
H18C H 0.0329 0.6716 0.1146 0.264 Uiso 1 1 calc R . .
C19 C 0.1181(11) 0.5025(11) 0.1345(4) 0.126(5) Uani 1 1 d . . .
C20 C 0.0552(10) 0.4712(12) 0.1381(3) 0.147(5) Uani 1 1 d . A .
H20 H 0.0207 0.4925 0.1505 0.176 Uiso 1 1 calc R . .
C21 C 0.0424(8) 0.4094(10) 0.1238(4) 0.133(5) Uani 1 1 d . . .
H21 H -0.0003 0.3885 0.1285 0.159 Uiso 1 1 calc R A .
C22 C 0.0877(10) 0.3723(6) 0.1019(3) 0.140(4) Uani 1 1 d . A .
H22 H 0.0759 0.3315 0.0908 0.168 Uiso 1 1 calc R . .
C23 C 0.1565(8) 0.4090(11) 0.0995(4) 0.118(4) Uani 1 1 d . . .
C24 C 0.2049(8) 0.3737(6) 0.0781(3) 0.121(3) Uani 1 1 d . A .
H24 H 0.1871 0.3371 0.0658 0.145 Uiso 1 1 calc R . .
C25 C 0.2766(8) 0.3894(6) 0.0742(3) 0.117(4) Uani 1 1 d . . .
C26 C 0.3179(9) 0.3511(6) 0.0493(3) 0.112(3) Uani 1 1 d . A .
C27 C 0.3886(9) 0.3518(6) 0.0521(3) 0.127(4) Uani 1 1 d . . .
H27 H 0.4092 0.3754 0.0694 0.152 Uiso 1 1 calc R A .
C28 C 0.4304(6) 0.3177(7) 0.0297(4) 0.144(4) Uani 1 1 d . A .
H28 H 0.4788 0.3177 0.0321 0.173 Uiso 1 1 calc R . .
C29 C 0.3992(9) 0.2829(6) 0.0033(3) 0.138(4) Uani 1 1 d . . .
H29 H 0.4267 0.2595 -0.0118 0.165 Uiso 1 1 calc R A .
C30 C 0.3293(10) 0.2840(6) 0.0001(3) 0.136(4) Uani 1 1 d . A .
H30 H 0.3085 0.2625 -0.0176 0.163 Uiso 1 1 calc R . .
C31 C 0.2882(6) 0.3166(7) 0.0229(4) 0.126(4) Uani 1 1 d . . .
H31 H 0.2398 0.3157 0.0206 0.151 Uiso 1 1 calc R A .
C32 C 0.1139(5) 0.5387(7) 0.2023(3) 0.209(6) Uani 1 1 d . A .
H32A H 0.1241 0.5549 0.2238 0.314 Uiso 1 1 calc R . .
H32B H 0.1393 0.4963 0.1981 0.314 Uiso 1 1 calc R . .
H32C H 0.0647 0.5299 0.2003 0.314 Uiso 1 1 calc R . .
C33 C 0.1355(7) 0.5940(11) 0.1780(4) 0.142(5) Uani 1 1 d . . .
C34 C 0.1584(8) 0.6521(12) 0.1716(5) 0.160(6) Uani 1 1 d . A .
H34 H 0.1667 0.6812 0.1892 0.192 Uiso 1 1 calc R . .
C35 C 0.1734(7) 0.6796(11) 0.1419(5) 0.147(5) Uani 1 1 d . . .
C36 C 0.2046(7) 0.7365(7) 0.1280(3) 0.195(6) Uani 1 1 d . A .
H36A H 0.1789 0.7779 0.1336 0.293 Uiso 1 1 calc R . .
H36B H 0.2051 0.7309 0.1049 0.293 Uiso 1 1 calc R . .
H36C H 0.2518 0.7405 0.1358 0.293 Uiso 1 1 calc R . .
C37 C 0.1452(5) 0.7054(5) 0.0478(3) 0.144(4) Uani 1 1 d . . .
H37A H 0.1231 0.7392 0.0620 0.173 Uiso 1 1 calc R . .
H37B H 0.1928 0.7210 0.0439 0.173 Uiso 1 1 calc R . .
C38 C 0.1068(7) 0.7044(6) 0.0164(3) 0.222(6) Uani 1 1 d . . .
H38A H 0.1394 0.6978 -0.0010 0.332 Uiso 1 1 calc R . .
H38B H 0.0827 0.7480 0.0136 0.332 Uiso 1 1 calc R . .
H38C H 0.0736 0.6667 0.0165 0.332 Uiso 1 1 calc R . .
C39 C 0.319(4) 0.570(6) 0.1503(16) 0.14(2) Uani 0.49(12) 1 d P A 1
H39A H 0.3489 0.6051 0.1407 0.165 Uiso 0.49(12) 1 calc PR A 1
H39B H 0.2842 0.5936 0.1636 0.165 Uiso 0.49(12) 1 calc PR A 1
C40 C 0.361(5) 0.520(5) 0.1708(17) 0.21(2) Uani 0.49(12) 1 d P A 1
H40A H 0.3339 0.5047 0.1889 0.308 Uiso 0.49(12) 1 calc PR A 1
H40B H 0.4025 0.5438 0.1786 0.308 Uiso 0.49(12) 1 calc PR A 1
H40C H 0.3750 0.4806 0.1580 0.308 Uiso 0.49(12) 1 calc PR A 1
C39' C 0.306(4) 0.527(5) 0.1616(16) 0.14(2) Uani 0.51(12) 1 d P A 2
H39C H 0.2739 0.5536 0.1747 0.165 Uiso 0.51(12) 1 calc PR A 2
H39D H 0.3147 0.4818 0.1720 0.165 Uiso 0.51(12) 1 calc PR A 2
C40' C 0.374(5) 0.566(5) 0.1559(19) 0.20(3) Uani 0.51(12) 1 d P A 2
H40D H 0.3795 0.5749 0.1331 0.302 Uiso 0.51(12) 1 calc PR A 2
H40E H 0.4128 0.5385 0.1635 0.302 Uiso 0.51(12) 1 calc PR A 2
H40F H 0.3729 0.6097 0.1674 0.302 Uiso 0.51(12) 1 calc PR A 2

loop_
_atom_site_aniso_label
_atom_site_aniso_U_11
_atom_site_aniso_U_22
_atom_site_aniso_U_33
_atom_site_aniso_U_23
_atom_site_aniso_U_13
_atom_site_aniso_U_12
Zn1 0.1117(10) 0.1321(10) 0.1072(9) 0.0081(7) 0.0043(7) 0.0108(7)
Zn2 0.0984(9) 0.1952(13) 0.0820(8) -0.0052(8) -0.0120(6) 0.0068(8)
N1 0.102(8) 0.138(8) 0.092(7) 0.046(6) -0.008(8) 0.001(8)
N2 0.109(14) 0.166(13) 0.111(10) 0.064(10) -0.022(9) -0.002(11)
N3 0.119(11) 0.169(12) 0.109(8) 0.049(8) -0.003(8) 0.012(10)
N4 0.106(10) 0.171(11) 0.090(8) 0.043(7) -0.019(7) 0.016(9)
N5 0.111(9) 0.207(17) 0.121(15) 0.028(13) -0.005(7) 0.027(11)
N6 0.117(8) 0.184(14) 0.122(10) 0.015(11) -0.001(7) 0.020(8)
O1 0.105(5) 0.152(6) 0.108(5) 0.013(4) 0.004(4) -0.003(4)
O2 0.092(5) 0.143(6) 0.102(5) 0.019(4) -0.012(4) -0.004(4)
C1 0.125(18) 0.146(14) 0.095(12) 0.052(12) -0.025(12) 0.000(12)
C2 0.138(14) 0.157(14) 0.121(12) 0.058(11) -0.035(12) -0.004(11)
C3 0.141(13) 0.141(11) 0.109(11) 0.034(8) -0.029(12) 0.003(13)
C4 0.128(14) 0.147(13) 0.107(12) 0.053(11) -0.014(10) 0.011(10)
C5 0.126(15) 0.140(12) 0.094(11) 0.040(9) -0.015(12) 0.004(12)
C6 0.111(11) 0.138(10) 0.095(10) 0.041(7) 0.013(8) 0.016(8)
C7 0.102(12) 0.145(10) 0.121(12) 0.046(9) 0.006(10) 0.003(9)
C8 0.119(16) 0.154(15) 0.143(13) 0.036(10) 0.018(14) 0.017(14)
C9 0.131(14) 0.181(14) 0.173(13) 0.048(11) 0.018(12) -0.001(14)
C10 0.14(2) 0.21(2) 0.195(18) 0.048(13) 0.022(13) 0.012(15)
C11 0.136(17) 0.19(2) 0.191(19) 0.040(13) 0.011(15) -0.012(16)
C12 0.16(2) 0.197(17) 0.196(17) 0.056(13) 0.006(14) -0.012(16)
C13 0.122(17) 0.184(16) 0.159(14) 0.042(12) 0.001(11) -0.010(12)
C14 0.160(12) 0.221(14) 0.186(12) 0.088(11) -0.052(9) -0.056(11)
C15 0.130(19) 0.172(18) 0.114(12) 0.066(12) -0.032(11) -0.008(15)
C16 0.116(14) 0.189(18) 0.124(13) 0.069(12) -0.019(11) 0.004(15)
C17 0.127(15) 0.188(19) 0.119(13) 0.055(12) -0.022(14) 0.006(17)
C18 0.149(11) 0.231(15) 0.147(11) 0.034(10) 0.030(9) 0.044(11)
C19 0.098(12) 0.179(16) 0.102(11) 0.061(12) -0.004(10) 0.008(16)
C20 0.125(16) 0.200(18) 0.115(11) 0.058(12) -0.011(10) 0.010(14)
C21 0.105(11) 0.175(15) 0.119(12) 0.073(10) -0.011(10) 0.001(13)
C22 0.130(12) 0.173(13) 0.115(11) 0.089(10) -0.033(9) 0.009(13)
C23 0.094(13) 0.159(14) 0.102(11) 0.066(10) -0.015(9) -0.001(12)
C24 0.117(10) 0.150(10) 0.097(9) 0.048(8) -0.021(8) -0.006(9)
C25 0.115(13) 0.144(12) 0.094(10) 0.043(8) -0.014(9) -0.002(10)
C26 0.114(13) 0.135(10) 0.088(11) 0.032(8) -0.013(9) -0.011(9)
C27 0.120(12) 0.157(11) 0.104(10) 0.005(7) 0.006(9) -0.017(9)
C28 0.132(11) 0.179(11) 0.122(10) 0.000(8) 0.004(11) -0.016(10)
C29 0.139(13) 0.163(11) 0.110(11) -0.006(8) 0.016(9) -0.017(10)
C30 0.138(13) 0.161(11) 0.109(11) 0.010(8) -0.011(10) -0.022(10)
C31 0.124(10) 0.153(10) 0.102(10) 0.026(8) -0.013(10) -0.011(9)
C32 0.149(11) 0.339(19) 0.140(11) 0.039(12) 0.002(9) 0.052(11)
C33 0.108(11) 0.207(17) 0.112(15) 0.032(14) 0.003(9) 0.031(11)
C34 0.117(12) 0.22(2) 0.137(17) 0.020(15) 0.003(10) 0.045(13)
C35 0.115(11) 0.20(2) 0.123(15) 0.014(15) 0.002(10) 0.016(11)
C36 0.179(14) 0.208(16) 0.199(15) -0.037(12) -0.023(11) 0.021(11)
C37 0.149(9) 0.141(9) 0.142(10) 0.023(8) -0.007(7) -0.004(7)
C38 0.304(17) 0.155(11) 0.206(14) 0.037(10) -0.033(13) -0.050(10)
C39 0.11(3) 0.19(6) 0.12(3) 0.03(3) 0.00(2) 0.02(3)
C40 0.22(6) 0.23(5) 0.17(4) 0.06(4) -0.07(4) -0.04(5)
C39' 0.10(3) 0.19(4) 0.12(3) 0.03(3) -0.02(2) 0.03(4)
C40' 0.21(6) 0.23(5) 0.16(4) 0.03(4) -0.06(4) -0.03(5)

loop_
_atom_type_symbol
_atom_type_description
_atom_type_scat_dispersion_real
_atom_type_scat_dispersion_imag
_atom_type_scat_source
C C 0.0033 0.0016 'International Tables Vol C Tables 4.2.6.8 and 6.1.1.4'
H H 0.0000 0.0000 'International Tables Vol C Tables 4.2.6.8 and 6.1.1.4'
N N 0.0061 0.0033 'International Tables Vol C Tables 4.2.6.8 and 6.1.1.4'
O O 0.0106 0.0060 'International Tables Vol C Tables 4.2.6.8 and 6.1.1.4'
Zn Zn 0.2839 1.4301 'International Tables Vol C Tables 4.2.6.8 and 6.1.1.4'

loop_
_geom_angle_atom_site_label_1
_geom_angle_atom_site_label_2
_geom_angle_atom_site_label_3
_geom_angle
C37 Zn1 O1 112.8(3)
C37 Zn1 N3 108.2(4)
O1 Zn1 N3 138.1(4)
C37 Zn1 N1 116.6(4)
O1 Zn1 N1 82.5(5)
N3 Zn1 N1 71.9(7)
C37 Zn1 N6 115.9(6)
O1 Zn1 N6 80.9(3)
N3 Zn1 N6 88.8(6)
N1 Zn1 N6 127.4(6)
O2 Zn2 C39 126(2)
O2 Zn2 O1 97.0(3)
C39 Zn2 O1 111(3)
O2 Zn2 C39' 114.9(16)
C39 Zn2 C39' 27.7(12)
O1 Zn2 C39' 138(3)
O2 Zn2 N4 91.9(5)
C39 Zn2 N4 129(2)
O1 Zn2 N4 93.5(3)
C39' Zn2 N4 110(3)
C1 N1 C5 124.5(14)
C1 N1 Zn1 116.8(13)
C5 N1 Zn1 118.5(14)
C1 N2 N3 114(2)
C1 N2 C15 137(2)
N3 N2 C15 108.7(15)
C17 N3 N2 106.0(16)
C17 N3 Zn1 137(2)
N2 N3 Zn1 116.9(15)
C23 N4 C19 122.6(15)
C23 N4 Zn2 121.7(13)
C19 N4 Zn2 115.6(14)
N6 N5 C19 125.1(18)
N6 N5 C33 109.6(15)
C19 N5 C33 125(2)
N5 N6 C35 111.6(15)
N5 N6 Zn1 124.5(14)
C35 N6 Zn1 122.7(16)
C7 O1 Zn2 116.0(6)
C7 O1 Zn1 118.5(7)
Zn2 O1 Zn1 117.8(3)
C25 O2 Zn2 125.9(8)
N1 C1 N2 120(2)
N1 C1 C2 121.6(17)
N2 C1 C2 119(2)
C3 C2 C1 112.6(17)
C3 C2 H2 123.7
C1 C2 H2 123.7
C4 C3 C2 126.5(17)
C4 C3 H3 116.7
C2 C3 H3 116.7
C3 C4 C5 119.4(16)
C3 C4 H4 120.3
C5 C4 H4 120.3
N1 C5 C6 124.8(19)
N1 C5 C4 115.1(14)
C6 C5 C4 120(2)
C7 C6 C5 126.9(13)
C7 C6 H6 116.6
C5 C6 H6 116.6
O1 C7 C6 122.0(13)
O1 C7 C8 113.2(15)
C6 C7 C8 124.8(15)
C13 C8 C9 120.9(18)
C13 C8 C7 119(2)
C9 C8 C7 120(2)
C8 C9 C10 120.2(17)
C8 C9 H9 119.9
C10 C9 H9 119.9
C11 C10 C9 116(2)
C11 C10 H10 122.0
C9 C10 H10 122.0
C10 C11 C12 127(3)
C10 C11 H11 116.5
C12 C11 H11 116.5
C11 C12 C13 117(2)
C11 C12 H12 121.5
C13 C12 H12 121.5
C8 C13 C12 119(2)
C8 C13 H13 120.7
C12 C13 H13 120.7
C15 C14 H14A 109.5
C15 C14 H14B 109.5
H14A C14 H14B 109.5
C15 C14 H14C 109.5
H14A C14 H14C 109.5
H14B C14 H14C 109.5
C16 C15 N2 103.9(17)
C16 C15 C14 134(3)
N2 C15 C14 122(2)
C15 C16 C17 113(2)
C15 C16 H16 123.7
C17 C16 H16 123.7
C16 C17 N3 109.0(17)
C16 C17 C18 132(3)
N3 C17 C18 120(3)
C17 C18 H18A 109.5
C17 C18 H18B 109.5
H18A C18 H18B 109.5
C17 C18 H18C 109.5
H18A C18 H18C 109.5
H18B C18 H18C 109.5
N5 C19 C20 127(2)
N5 C19 N4 115.0(19)
C20 C19 N4 117.8(17)
C21 C20 C19 120(2)
C21 C20 H20 119.8
C19 C20 H20 119.8
C20 C21 C22 126.8(17)
C20 C21 H21 116.6
C22 C21 H21 116.6
C21 C22 C23 109.8(14)
C21 C22 H22 125.1
C23 C22 H22 125.1
N4 C23 C24 125.1(17)
N4 C23 C22 122.3(15)
C24 C23 C22 113(2)
C25 C24 C23 126.2(13)
C25 C24 H24 116.9
C23 C24 H24 116.9
O2 C25 C24 124.9(13)
O2 C25 C26 115.8(13)
C24 C25 C26 119.2(13)
C27 C26 C31 118.5(13)
C27 C26 C25 117.6(15)
C31 C26 C25 123.9(16)
C26 C27 C28 120.8(12)
C26 C27 H27 119.6
C28 C27 H27 119.6
C27 C28 C29 119.6(12)
C27 C28 H28 120.2
C29 C28 H28 120.2
C30 C29 C28 119.4(12)
C30 C29 H29 120.3
C28 C29 H29 120.3
C29 C30 C31 120.5(13)
C29 C30 H30 119.7
C31 C30 H30 119.7
C30 C31 C26 121.1(13)
C30 C31 H31 119.4
C26 C31 H31 119.4
C33 C32 H32A 109.5
C33 C32 H32B 109.5
H32A C32 H32B 109.5
C33 C32 H32C 109.5
H32A C32 H32C 109.5
H32B C32 H32C 109.5
C34 C33 N5 95.9(17)
C34 C33 C32 151(2)
N5 C33 C32 113.0(18)
C33 C34 C35 128(2)
C33 C34 H34 115.9
C35 C34 H34 115.9
C34 C35 C36 141(2)
C34 C35 N6 94.5(15)
C36 C35 N6 124(2)
C35 C36 H36A 109.5
C35 C36 H36B 109.5
H36A C36 H36B 109.5
C35 C36 H36C 109.5
H36A C36 H36C 109.5
H36B C36 H36C 109.5
C38 C37 Zn1 114.0(7)
C38 C37 H37A 108.8
Zn1 C37 H37A 108.8
C38 C37 H37B 108.8
Zn1 C37 H37B 108.8
H37A C37 H37B 107.7
C37 C38 H38A 109.5
C37 C38 H38B 109.5
H38A C38 H38B 109.5
C37 C38 H38C 109.5
H38A C38 H38C 109.5
H38B C38 H38C 109.5
C40 C39 Zn2 109(7)
C40 C39 H39A 110.0
Zn2 C39 H39A 110.0
C40 C39 H39B 110.0
Zn2 C39 H39B 110.0
H39A C39 H39B 108.4
C40' C39' Zn2 101(7)
C40' C39' H39C 111.5
Zn2 C39' H39C 111.5
C40' C39' H39D 111.5
Zn2 C39' H39D 111.5
H39C C39' H39D 109.3
C39' C40' H40D 109.5
C39' C40' H40E 109.5
H40D C40' H40E 109.5
C39' C40' H40F 109.5
H40D C40' H40F 109.5
H40E C40' H40F 109.5

loop_
_geom_bond_atom_site_label_1
_geom_bond_atom_site_label_2
_geom_bond_distance
Zn1 C37 1.995(9)
Zn1 O1 2.070(6)
Zn1 N3 2.191(11)
Zn1 N1 2.222(10)
Zn1 N6 2.248(11)
Zn2 O2 1.976(7)
Zn2 C39 2.03(6)
Zn2 O1 2.044(6)
Zn2 C39' 2.06(6)
Zn2 N4 2.115(11)
N1 C1 1.291(15)
N1 C5 1.326(13)
N2 C1 1.373(16)
N2 N3 1.386(13)
N2 C15 1.426(19)
N3 C17 1.343(17)
N4 C23 1.319(13)
N4 C19 1.432(17)
N5 N6 1.292(13)
N5 C19 1.343(16)
N5 C33 1.50(2)
N6 C35 1.441(16)
O1 C7 1.335(12)
O2 C25 1.280(11)
C1 C2 1.459(16)
C2 C3 1.352(13)
C2 H2 0.9300
C3 C4 1.279(12)
C3 H3 0.9300
C4 C5 1.467(14)
C4 H4 0.9300
C5 C6 1.389(14)
C6 C7 1.368(13)
C6 H6 0.9300
C7 C8 1.488(17)
C8 C13 1.350(14)
C8 C9 1.355(16)
C9 C10 1.429(16)
C9 H9 0.9300
C10 C11 1.289(16)
C10 H10 0.9300
C11 C12 1.330(16)
C11 H11 0.9300
C12 C13 1.427(16)
C12 H12 0.9300
C13 H13 0.9300
C14 C15 1.447(16)
C14 H14A 0.9600
C14 H14B 0.9600
C14 H14C 0.9600
C15 C16 1.319(16)
C16 C17 1.342(17)
C16 H16 0.9300
C17 C18 1.465(17)
C18 H18A 0.9600
C18 H18B 0.9600
C18 H18C 0.9600
C19 C20 1.351(16)
C20 C21 1.342(14)
C20 H20 0.9300
C21 C22 1.441(14)
C21 H21 0.9300
C22 C23 1.495(14)
C22 H22 0.9300
C23 C24 1.445(15)
C24 C25 1.412(13)
C24 H24 0.9300
C25 C26 1.490(14)
C26 C27 1.357(12)
C26 C31 1.394(12)
C27 C28 1.385(12)
C27 H27 0.9300
C28 C29 1.410(12)
C28 H28 0.9300
C29 C30 1.342(11)
C29 H29 0.9300
C30 C31 1.374(12)
C30 H30 0.9300
C31 H31 0.9300
C32 C33 1.514(16)
C32 H32A 0.9600
C32 H32B 0.9600
C32 H32C 0.9600
C33 C34 1.223(17)
C34 C35 1.364(19)
C34 H34 0.9300
C35 C36 1.365(15)
C36 H36A 0.9600
C36 H36B 0.9600
C36 H36C 0.9600
C37 C38 1.488(11)
C37 H37A 0.9700
C37 H37B 0.9700
C38 H38A 0.9600
C38 H38B 0.9600
C38 H38C 0.9600
C39 C40 1.5(2)
C39 H39A 0.9700
C39 H39B 0.9700
C40 H40A 0.9600
C40 H40B 0.9600
C40 H40C 0.9600
C39' C40' 1.5(2)
C39' H39C 0.9700
C39' H39D 0.9700
C40' H40D 0.9600
C40' H40E 0.9600
C40' H40F 0.9600

loop_
_geom_torsion_atom_site_label_1
_geom_torsion_atom_site_label_2
_geom_torsion_atom_site_label_3
_geom_torsion_atom_site_label_4
_geom_torsion
C37 Zn1 N1 C1 -99.7(8)
O1 Zn1 N1 C1 148.5(7)
N3 Zn1 N1 C1 2.1(7)
N6 Zn1 N1 C1 76.0(9)
C37 Zn1 N1 C5 74.0(9)
O1 Zn1 N1 C5 -37.8(7)
N3 Zn1 N1 C5 175.8(8)
N6 Zn1 N1 C5 -110.4(8)
C1 N2 N3 C17 178.3(8)
C15 N2 N3 C17 -0.1(11)
C1 N2 N3 Zn1 -7.8(11)
C15 N2 N3 Zn1 173.8(6)
C37 Zn1 N3 C17 -72.6(11)
O1 Zn1 N3 C17 119.3(13)
N1 Zn1 N3 C17 174.6(12)
N6 Zn1 N3 C17 44.4(12)
C37 Zn1 N3 N2 116.0(7)
O1 Zn1 N3 N2 -52.1(11)
N1 Zn1 N3 N2 3.2(7)
N6 Zn1 N3 N2 -127.1(8)
O2 Zn2 N4 C23 -5.5(9)
C39 Zn2 N4 C23 -147(4)
O1 Zn2 N4 C23 91.6(9)
C39' Zn2 N4 C23 -123(2)
O2 Zn2 N4 C19 171.5(7)
C39 Zn2 N4 C19 30(4)
O1 Zn2 N4 C19 -91.4(7)
C39' Zn2 N4 C19 54(2)
C19 N5 N6 C35 -177.3(14)
C33 N5 N6 C35 -0.4(14)
C19 N5 N6 Zn1 14.6(19)
C33 N5 N6 Zn1 -168.5(8)
C37 Zn1 N6 N5 154.1(9)
O1 Zn1 N6 N5 -94.8(10)
N3 Zn1 N6 N5 44.4(11)
N1 Zn1 N6 N5 -21.6(12)
C37 Zn1 N6 C35 -12.7(11)
O1 Zn1 N6 C35 98.4(10)
N3 Zn1 N6 C35 -122.4(11)
N1 Zn1 N6 C35 171.6(10)
O2 Zn2 O1 C7 -21.9(10)
C39 Zn2 O1 C7 111(2)
C39' Zn2 O1 C7 119(3)
N4 Zn2 O1 C7 -114.3(11)
O2 Zn2 O1 Zn1 127.1(3)
C39 Zn2 O1 Zn1 -100.0(18)
C39' Zn2 O1 Zn1 -92(3)
N4 Zn2 O1 Zn1 34.7(6)
C37 Zn1 O1 C7 -62.9(9)
N3 Zn1 O1 C7 104.8(11)
N1 Zn1 O1 C7 52.8(8)
N6 Zn1 O1 C7 -177.3(10)
C37 Zn1 O1 Zn2 148.9(4)
N3 Zn1 O1 Zn2 -43.4(9)
N1 Zn1 O1 Zn2 -95.4(4)
N6 Zn1 O1 Zn2 34.5(6)
C39 Zn2 O2 C25 164(4)
O1 Zn2 O2 C25 -73.2(8)
C39' Zn2 O2 C25 134(4)
N4 Zn2 O2 C25 20.6(8)
C5 N1 C1 N2 179.4(9)
Zn1 N1 C1 N2 -7.3(12)
C5 N1 C1 C2 -2.8(15)
Zn1 N1 C1 C2 170.4(7)
N3 N2 C1 N1 10.0(13)
C15 N2 C1 N1 -172.2(10)
N3 N2 C1 C2 -167.9(9)
C15 N2 C1 C2 10.0(17)
N1 C1 C2 C3 -1.2(15)
N2 C1 C2 C3 176.6(9)
C1 C2 C3 C4 2.1(17)
C2 C3 C4 C5 0.6(17)
C1 N1 C5 C6 -175.6(9)
Zn1 N1 C5 C6 11.2(13)
C1 N1 C5 C4 5.5(14)
Zn1 N1 C5 C4 -167.7(6)
C3 C4 C5 N1 -4.4(14)
C3 C4 C5 C6 176.7(10)
N1 C5 C6 C7 21.1(16)
C4 C5 C6 C7 -160.1(10)
Zn2 O1 C7 C6 106.2(10)
Zn1 O1 C7 C6 -42.5(12)
Zn2 O1 C7 C8 -73.3(10)
Zn1 O1 C7 C8 137.9(8)
C5 C6 C7 O1 -4.9(17)
C5 C6 C7 C8 174.6(11)
O1 C7 C8 C13 -22.9(15)
C6 C7 C8 C13 157.5(12)
O1 C7 C8 C9 153.1(11)
C6 C7 C8 C9 -26.4(16)
C13 C8 C9 C10 -1(2)
C7 C8 C9 C10 -177.2(11)
C8 C9 C10 C11 -1(2)
C9 C10 C11 C12 3(3)
C10 C11 C12 C13 -2(3)
C9 C8 C13 C12 2(2)
C7 C8 C13 C12 178.0(10)
C11 C12 C13 C8 -1(2)
C1 N2 C15 C16 -177.2(12)
N3 N2 C15 C16 0.7(13)
C1 N2 C15 C14 5.5(18)
N3 N2 C15 C14 -176.6(10)
N2 C15 C16 C17 -1.0(15)
C14 C15 C16 C17 175.9(12)
C15 C16 C17 N3 1.0(16)
C15 C16 C17 C18 -178.4(13)
N2 N3 C17 C16 -0.5(13)
Zn1 N3 C17 C16 -172.6(8)
N2 N3 C17 C18 179.0(10)
Zn1 N3 C17 C18 6.9(18)
N6 N5 C19 C20 -120.1(16)
C33 N5 C19 C20 63.5(18)
N6 N5 C19 N4 50.5(18)
C33 N5 C19 N4 -125.9(13)
C23 N4 C19 N5 -167.9(12)
Zn2 N4 C19 N5 15.2(14)
C23 N4 C19 C20 3.6(16)
Zn2 N4 C19 C20 -173.4(8)
N5 C19 C20 C21 170.5(15)
N4 C19 C20 C21 0.1(17)
C19 C20 C21 C22 -5(2)
C20 C21 C22 C23 5.8(16)
C19 N4 C23 C24 176.3(9)
Zn2 N4 C23 C24 -6.9(14)
C19 N4 C23 C22 -2.5(16)
Zn2 N4 C23 C22 174.3(5)
C21 C22 C23 N4 -1.9(13)
C21 C22 C23 C24 179.2(8)
N4 C23 C24 C25 10.5(16)
C22 C23 C24 C25 -170.6(8)
Zn2 O2 C25 C24 -23.7(13)
Zn2 O2 C25 C26 157.9(6)
C23 C24 C25 O2 6.1(15)
C23 C24 C25 C26 -175.5(9)
O2 C25 C26 C27 17.2(13)
C24 C25 C26 C27 -161.3(9)
O2 C25 C26 C31 -160.9(9)
C24 C25 C26 C31 20.6(14)
C31 C26 C27 C28 -1.4(15)
C25 C26 C27 C28 -179.6(10)
C26 C27 C28 C29 1.1(17)
C27 C28 C29 C30 0.6(17)
C28 C29 C30 C31 -2.1(18)
C29 C30 C31 C26 1.9(17)
C27 C26 C31 C30 -0.1(16)
C25 C26 C31 C30 178.0(10)
N6 N5 C33 C34 -1.1(16)
C19 N5 C33 C34 175.8(16)
N6 N5 C33 C32 -177.4(10)
C19 N5 C33 C32 -0.5(19)
N5 C33 C34 C35 3(2)
C32 C33 C34 C35 176(2)
C33 C34 C35 C36 -171(2)
C33 C34 C35 N6 -3(2)
N5 N6 C35 C34 1.6(13)
Zn1 N6 C35 C34 169.9(8)
N5 N6 C35 C36 172.5(13)
Zn1 N6 C35 C36 -19.2(18)
O1 Zn1 C37 C38 117.3(8)
N3 Zn1 C37 C38 -54.1(11)
N1 Zn1 C37 C38 24.3(11)
N6 Zn1 C37 C38 -151.9(8)
O2 Zn2 C39 C40 -38(9)
O1 Zn2 C39 C40 -154(6)
C39' Zn2 C39 C40 37(9)
N4 Zn2 C39 C40 92(6)
O2 Zn2 C39' C40' 83(7)
C39 Zn2 C39' C40' -37(8)
O1 Zn2 C39' C40' -54(6)
N4 Zn2 C39' C40' -175(5)
